data_9000584
loop_
_publ_author_name
'Winter, J. K.'
'Ghose, S.'
'Okamura, F. P.'

_publ_section_title
;
 A high-temperature study of the thermal expansion and the anisotropy of the
 sodium atom in low albite
 T = 500 deg C
 Note: this sample of feldspar is from Tiburon, Marin County, California, USA
;
_journal_name_full 'American Mineralogist'
_journal_page_first 921
_journal_page_last 931
_journal_volume 62
_journal_year 1977
_chemical_formula_sum 'Al Na O8 Si3'
_chemical_name_mineral Albite
_space_group_IT_number 2
_symmetry_space_group_name_Hall '-P 1 (1/2*x+1/2*y,1/2*x-1/2*y,-z)'
_symmetry_space_group_name_H-M 'C -1'
_cell_angle_alpha 94
_cell_angle_beta 116.4
_cell_angle_gamma 87.7
_cell_formula_units_Z 4
_cell_length_a 8.206
_cell_length_b 12.817
_cell_length_c 7.169
_cell_volume 673.694
_database_code_amcsd 0000595
_diffrn_ambient_temperature 773.15
_exptl_crystal_density_diffrn 2.585
_cod_original_formula_sum 'Na Al Si3 O8'
_cod_database_code 9000584

loop_
_space_group_symop_operation_xyz
x,y,z
1/2+x,1/2+y,z
-x,-y,-z
1/2-x,1/2-y,-z

loop_
_atom_site_aniso_label
_atom_site_aniso_U_11
_atom_site_aniso_U_22
_atom_site_aniso_U_33
_atom_site_aniso_U_12
_atom_site_aniso_U_13
_atom_site_aniso_U_23
Na 0.03722 0.11179 0.07890 -0.00904 0.01957 -0.04650
Al1o 0.01888 0.01656 0.01478 -0.00286 0.00740 0.00042
Si1m 0.01724 0.01491 0.01353 0.00238 0.00716 0.00208
Si2o 0.01560 0.01242 0.01728 -0.00143 0.00573 0.00083
Si2m 0.01560 0.01242 0.01790 0.00095 0.00644 0.00208
Oa1 0.04160 0.02981 0.01811 -0.00143 0.01599 0.00291
Oa2 0.01943 0.01325 0.02915 -0.00048 0.00692 0.00374
Obo 0.02874 0.03478 0.03643 -0.01000 0.02029 -0.00332
Obm 0.03284 0.04058 0.05017 0.00952 0.02912 0.00374
Oco 0.02572 0.01822 0.03643 -0.00571 0.01146 -0.00208
Ocm 0.02518 0.01656 0.03477 0.00524 0.00812 0.00332
Odo 0.03120 0.03064 0.01936 0.00524 0.00310 0.00374
Odm 0.03421 0.03395 0.01999 -0.00619 0.00000 -0.00208

loop_
_atom_site_label
_atom_site_fract_x
_atom_site_fract_y
_atom_site_fract_z
_atom_site_type_symbol
_atom_site_attached_hydrogens
Na 0.27350 0.98810 0.14700 Na 0
Al1o 0.00910 0.17100 0.20920 Al 0
Si1m 0.00460 0.81980 0.23750 Si 0
Si2o 0.69520 0.11140 0.31920 Si 0
Si2m 0.68600 0.88220 0.36100 Si 0
Oa1 0.00510 0.13450 0.96860 O 0
Oa2 0.59950 0.99830 0.28300 O 0
Obo 0.81320 0.11490 0.19410 O 0
Obm 0.82190 0.85120 0.25630 O 0
Oco 0.01790 0.30450 0.27050 O 0
Ocm 0.02570 0.69370 0.23690 O 0
Odo 0.20450 0.11060 0.39050 O 0
Odm 0.18160 0.86880 0.43300 O 0

loop_
_cod_changelog_entry_id
_cod_changelog_entry_author
_cod_changelog_entry_date
_cod_changelog_entry_text
1
;cod-tools version 3.8.0
Id: cif_guess_AMCSD_atom_types 9581 2023-05-17 12:35:41Z saulius
;
2023-05-18T11:36:23+03:00
;Derived atom types and hydrogen counts
from atom names that follow the AMCSD naming convention
(Wat == water, O-H == hydroxyl).
;

loop_
_cod_related_entry_id
_cod_related_entry_database
_cod_related_entry_code
1 AMCSD 0000595
